data_4516366
loop_
_publ_author_name
'Ju, Zemin'
'Yan, Wei'
'Gao, Xiangjing'
'Shi, Zhenzhen'
'Wang, Ting'
'Zheng, Hegen'

_publ_section_title
;
 Syntheses, Characterization, and Luminescence Properties of Four
 Metal--Organic Frameworks Based on a Linear-Shaped Rigid Pyridine Ligand
;
_journal_issue 5
_journal_name_full 'Crystal Growth &amp; Design'
_journal_page_first 2496
_journal_paper_doi 10.1021/acs.cgd.5b00681
_journal_volume 16
_journal_year 2016
_chemical_formula_sum 'C48 H28 N8 O8 S2 Zn2'
_chemical_formula_weight 1039.64
_space_group_IT_number 2
_space_group_name_Hall '-P 1'
_space_group_name_H-M_alt 'P -1'
_symmetry_cell_setting triclinic
_symmetry_space_group_name_H-M 'P -1'
_atom_sites_solution_hydrogens geom
_atom_sites_solution_primary direct
_atom_sites_solution_secondary difmap
_audit_creation_method SHELXL-97
_cell_angle_alpha 84.0290(10)
_cell_angle_beta 78.8490(10)
_cell_angle_gamma 88.5690(10)
_cell_formula_units_Z 2
_cell_length_a 9.4340(8)
_cell_length_b 12.8307(11)
_cell_length_c 20.1416(17)
_cell_measurement_reflns_used 20013
_cell_measurement_temperature 293(2)
_cell_measurement_theta_max 27.48
_cell_measurement_theta_min 1.04
_cell_volume 2379.0(4)
_computing_cell_refinement 'Bruker SMART'
_computing_data_collection 'Bruker SMART'
_computing_data_reduction 'Bruker SMART'
_computing_molecular_graphics 'Bruker SHELXTL'
_computing_publication_material 'Bruker SHELXTL'
_computing_structure_refinement 'SHELXL-97 (Sheldrick, 1997)'
_computing_structure_solution 'SHELXS-97 (Sheldrick, 1990)'
_diffrn_ambient_temperature 293(2)
_diffrn_measured_fraction_theta_full 0.971
_diffrn_measured_fraction_theta_max 0.971
_diffrn_measurement_device_type 'CCD area detector'
_diffrn_measurement_method 'phi and omega scans'
_diffrn_radiation_monochromator graphite
_diffrn_radiation_source 'fine-focus sealed tube'
_diffrn_radiation_type MoK\a
_diffrn_radiation_wavelength 0.71073
_diffrn_reflns_av_R_equivalents 0.0617
_diffrn_reflns_av_sigmaI/netI 0.0903
_diffrn_reflns_limit_h_max 11
_diffrn_reflns_limit_h_min -11
_diffrn_reflns_limit_k_max 14
_diffrn_reflns_limit_k_min -15
_diffrn_reflns_limit_l_max 23
_diffrn_reflns_limit_l_min -23
_diffrn_reflns_number 16180
_diffrn_reflns_theta_full 25.00
_diffrn_reflns_theta_max 25.00
_diffrn_reflns_theta_min 1.04
_exptl_absorpt_coefficient_mu 1.158
_exptl_absorpt_correction_T_max 0.8364
_exptl_absorpt_correction_T_min 0.7607
_exptl_absorpt_correction_type multi-scan
_exptl_absorpt_process_details sadabs
_exptl_crystal_colour yellow
_exptl_crystal_density_diffrn 1.451
_exptl_crystal_description block
_exptl_crystal_F_000 1056
_exptl_crystal_size_max 0.25
_exptl_crystal_size_mid 0.20
_exptl_crystal_size_min 0.16
_refine_diff_density_max 1.463
_refine_diff_density_min -1.998
_refine_diff_density_rms 0.239
_refine_ls_extinction_method none
_refine_ls_goodness_of_fit_ref 1.085
_refine_ls_hydrogen_treatment mixed
_refine_ls_matrix_type full
_refine_ls_number_parameters 613
_refine_ls_number_reflns 8137
_refine_ls_number_restraints 6
_refine_ls_restrained_S_all 1.085
_refine_ls_R_factor_all 0.0915
_refine_ls_R_factor_gt 0.0840
_refine_ls_shift/su_max 0.001
_refine_ls_shift/su_mean 0.000
_refine_ls_structure_factor_coef Fsqd
_refine_ls_weighting_details 'calc w=1/[\s^2^(Fo^2^)+(0.1800P)^2^+0.0100P] where P=(Fo^2^+2Fc^2^)/3'
_refine_ls_weighting_scheme calc
_refine_ls_wR_factor_gt 0.2433
_refine_ls_wR_factor_ref 0.2545
_reflns_number_gt 6504
_reflns_number_total 8137
_reflns_threshold_expression >2sigma(I)
_cod_data_source_file cg5b00681_si_002.cif
_cod_data_source_block 2
_cod_depositor_comments
;
The following automatic conversions were performed:

data item '_symmetry_cell_setting' value 'Triclinic' was changed to
'triclinic' in accordance with the
/home/saulius/struct/COD-crude-data/automatic-downloads/DataCite-retrospective/ACS/depositions/lib/dictionaries/cif_core.dic
dictionary named 'cif_core.dic' version 2.4.2 last updated on
2011-04-26.

Automatic conversion script
Id: cif_fix_values 6909 2019-04-08 15:41:33Z antanas 
;
_cod_original_sg_symbol_H-M P-1
_cod_database_code 4516366

loop_
_symmetry_equiv_pos_as_xyz
'x, y, z'
'-x, -y, -z'

loop_
_atom_site_label
_atom_site_type_symbol
_atom_site_fract_x
_atom_site_fract_y
_atom_site_fract_z
_atom_site_U_iso_or_equiv
_atom_site_adp_type
_atom_site_occupancy
_atom_site_symmetry_multiplicity
_atom_site_calc_flag
_atom_site_refinement_flags
Zn1 Zn 0.35868(6) 0.47196(4) 0.43806(2) 0.0127(2) Uani 1 1 d .
Zn2 Zn 0.37804(6) 0.43838(4) -0.06150(2) 0.0097(2) Uani 1 1 d .
C1 C 0.6048(6) 0.3280(4) 0.3852(3) 0.0225(12) Uani 1 1 d .
H1 H 0.6232 0.3843 0.3518 0.027 Uiso 1 1 calc R
C2 C 0.6994(6) 0.2448(4) 0.3809(3) 0.0251(12) Uani 1 1 d .
H2 H 0.7800 0.2464 0.3460 0.030 Uiso 1 1 calc R
C3 C 0.6738(6) 0.1573(4) 0.4295(3) 0.0204(11) Uani 1 1 d .
C4 C 0.5484(6) 0.1615(4) 0.4804(3) 0.0222(12) Uani 1 1 d .
H4 H 0.5246 0.1054 0.5136 0.027 Uiso 1 1 calc R
C5 C 0.4623(6) 0.2487(4) 0.4805(3) 0.0207(11) Uani 1 1 d .
H5 H 0.3806 0.2498 0.5147 0.025 Uiso 1 1 calc R
C6 C 0.7710(6) 0.0660(4) 0.4288(3) 0.0203(11) Uani 1 1 d .
C7 C 0.8613(6) 0.0361(4) 0.3674(3) 0.0227(11) Uani 1 1 d .
C8 C 0.9594(6) -0.0506(4) 0.3689(3) 0.0225(11) Uani 1 1 d .
C9 C 0.9689(5) -0.1136(4) 0.4317(3) 0.0188(11) Uani 1 1 d .
C10 C 0.8771(6) -0.0836(4) 0.4880(3) 0.0239(12) Uani 1 1 d .
H10 H 0.8776 -0.1230 0.5294 0.029 Uiso 1 1 calc R
C11 C 0.7810(5) 0.0036(4) 0.4877(3) 0.0209(11) Uani 1 1 d .
H11 H 0.7232 0.0190 0.5284 0.025 Uiso 1 1 calc R
C12 C 1.0656(6) -0.2043(4) 0.4358(3) 0.0202(11) Uani 1 1 d .
C13 C 1.1969(6) -0.2127(4) 0.3904(3) 0.0221(12) Uani 1 1 d .
H13 H 1.2285 -0.1586 0.3567 0.027 Uiso 1 1 calc R
C14 C 1.2792(6) -0.3033(4) 0.3965(3) 0.0221(12) Uani 1 1 d .
H14 H 1.3667 -0.3079 0.3664 0.027 Uiso 1 1 calc R
C15 C 1.1159(6) -0.3746(4) 0.4874(3) 0.0197(11) Uani 1 1 d .
H15 H 1.0886 -0.4296 0.5211 0.024 Uiso 1 1 calc R
C16 C 1.0273(6) -0.2883(4) 0.4858(3) 0.0175(11) Uani 1 1 d .
H16 H 0.9422 -0.2856 0.5178 0.021 Uiso 1 1 calc R
C17 C 0.5213(5) 0.2345(4) -0.0099(2) 0.0129(10) Uani 1 1 d .
H17 H 0.4530 0.2415 0.0294 0.016 Uiso 1 1 calc R
C18 C 0.6154(5) 0.1515(4) -0.0104(2) 0.0174(11) Uani 1 1 d .
H18 H 0.6089 0.1035 0.0279 0.021 Uiso 1 1 calc R
C19 C 0.7200(5) 0.1382(4) -0.0673(3) 0.0171(11) Uani 1 1 d .
C20 C 0.7238(6) 0.2132(4) -0.1233(3) 0.0207(11) Uani 1 1 d .
H20 H 0.7925 0.2083 -0.1628 0.025 Uiso 1 1 calc R
C21 C 0.6244(6) 0.2948(4) -0.1197(3) 0.0192(11) Uani 1 1 d .
H21 H 0.6278 0.3437 -0.1574 0.023 Uiso 1 1 calc R
C22 C 0.8203(5) 0.0481(4) -0.0687(2) 0.0177(11) Uani 1 1 d .
C23 C 0.7728(6) -0.0516(4) -0.0431(3) 0.0230(12) Uani 1 1 d .
H23 H 0.6751 -0.0615 -0.0251 0.028 Uiso 1 1 calc R
C24 C 0.8670(5) -0.1398(4) -0.0432(3) 0.0224(12) Uani 1 1 d .
H24 H 0.8282 -0.2055 -0.0270 0.027 Uiso 1 1 calc R
C25 C 1.0140(5) -0.1312(4) -0.0666(2) 0.0157(10) Uani 1 1 d .
C26 C 1.0683(5) -0.0302(4) -0.0919(2) 0.0168(10) Uani 1 1 d .
C27 C 0.9709(5) 0.0597(4) -0.0927(2) 0.0168(10) Uani 1 1 d .
C28 C 0.1062(5) 0.7735(4) -0.0640(2) 0.0130(10) Uani 1 1 d .
C29 C 0.0700(6) 0.6951(4) -0.0108(3) 0.0172(11) Uani 1 1 d .
H29 H -0.0066 0.7046 0.0248 0.021 Uiso 1 1 calc R
C30 C 0.1489(5) 0.6025(4) -0.0111(2) 0.0143(10) Uani 1 1 d .
H30 H 0.1233 0.5506 0.0248 0.017 Uiso 1 1 calc R
C31 C 0.2960(6) 0.6604(4) -0.1117(3) 0.0188(11) Uani 1 1 d .
H31 H 0.3738 0.6493 -0.1464 0.023 Uiso 1 1 calc R
C32 C 0.2225(5) 0.7554(4) -0.1153(3) 0.0155(11) Uani 1 1 d .
H32 H 0.2508 0.8061 -0.1516 0.019 Uiso 1 1 calc R
C33 C 0.3228(5) 0.4252(4) 0.5851(2) 0.0156(10) Uani 1 1 d .
C34 C 0.2727(5) 0.3998(4) 0.8383(2) 0.0145(10) Uani 1 1 d .
C35 C 0.2330(5) 0.4045(4) 0.6551(2) 0.0148(10) Uani 1 1 d .
C36 C 0.0852(5) 0.3818(4) 0.6630(2) 0.0162(10) Uani 1 1 d .
H36 H 0.0434 0.3806 0.6249 0.019 Uiso 1 1 calc R
C37 C 0.0015(6) 0.3613(4) 0.7277(3) 0.0204(11) Uani 1 1 d .
H37 H -0.0953 0.3436 0.7329 0.025 Uiso 1 1 calc R
C38 C 0.0630(5) 0.3672(4) 0.7841(2) 0.0169(11) Uani 1 1 d .
H38 H 0.0070 0.3546 0.8275 0.020 Uiso 1 1 calc R
C39 C 0.2083(5) 0.3918(4) 0.7764(2) 0.0136(10) Uani 1 1 d .
C40 C 0.2927(5) 0.4091(4) 0.7122(2) 0.0128(10) Uani 1 1 d .
H40 H 0.3904 0.4240 0.7073 0.015 Uiso 1 1 calc R
C41 C 0.2539(5) 0.4315(4) 0.3378(2) 0.0165(11) Uani 1 1 d .
C42 C 0.3205(5) 0.4238(4) 0.0841(2) 0.0117(10) Uani 1 1 d U
C43 C 0.1974(5) 0.4081(4) 0.2750(2) 0.0194(11) Uani 1 1 d .
C44 C 0.2813(5) 0.4283(4) 0.2108(2) 0.0138(10) Uani 1 1 d .
H44 H 0.3727 0.4574 0.2054 0.017 Uiso 1 1 calc R
C45 C 0.2282(5) 0.4048(4) 0.1542(2) 0.0143(10) Uani 1 1 d .
C46 C 0.0882(6) 0.3656(4) 0.1628(2) 0.0207(11) Uani 1 1 d .
H46 H 0.0519 0.3515 0.1249 0.025 Uiso 1 1 calc R
C47 C 0.0039(6) 0.3478(5) 0.2263(3) 0.0305(14) Uani 1 1 d .
H47 H -0.0897 0.3229 0.2314 0.037 Uiso 1 1 calc R
C48 C 0.0590(6) 0.3671(4) 0.2837(2) 0.0238(12) Uani 1 1 d .
H48 H 0.0038 0.3526 0.3271 0.029 Uiso 1 1 calc R
N1 N 0.4878(5) 0.3332(4) 0.4343(2) 0.0189(9) Uani 1 1 d .
N2 N 1.2399(5) -0.3835(3) 0.4428(2) 0.0166(9) Uani 1 1 d .
N5 N 1.0337(5) -0.0689(4) 0.3075(2) 0.0317(12) Uani 1 1 d .
N6 N 0.8619(6) 0.0821(4) 0.3045(2) 0.0375(13) Uani 1 1 d .
N7 N 0.5232(4) 0.3064(3) -0.0638(2) 0.0154(9) Uani 1 1 d .
N8 N 0.2611(4) 0.5845(3) -0.06114(18) 0.0123(8) Uani 1 1 d .
N9 N 1.0387(5) 0.1496(3) -0.1169(2) 0.0260(10) Uani 1 1 d .
N10 N 1.2069(4) -0.0036(3) -0.1153(2) 0.0242(10) Uani 1 1 d .
O1 O 0.2594(4) 0.4283(3) 0.53538(15) 0.0166(8) Uani 1 1 d .
O2 O 0.4557(4) 0.4373(3) 0.57977(16) 0.0189(8) Uani 1 1 d .
O3 O 0.3917(4) 0.4456(3) 0.83095(16) 0.0161(7) Uani 1 1 d .
O4 O 0.2071(4) 0.3631(3) 0.89620(16) 0.0182(8) Uani 1 1 d .
O5 O 0.1853(4) 0.4003(3) 0.39510(16) 0.0240(9) Uani 1 1 d .
O6 O 0.3705(4) 0.4808(3) 0.32860(17) 0.0204(8) Uani 1 1 d .
O7 O 0.2732(4) 0.3914(3) 0.03518(15) 0.0137(7) Uani 1 1 d .
O8 O 0.4372(4) 0.4683(3) 0.07823(18) 0.0224(8) Uani 1 1 d .
S1 S 0.98161(19) 0.01956(13) 0.25400(7) 0.0429(5) Uani 1 1 d .
S2 S 1.20871(15) 0.12246(11) -0.13590(9) 0.0325(4) Uani 1 1 d .

loop_
_atom_site_aniso_label
_atom_site_aniso_U_11
_atom_site_aniso_U_22
_atom_site_aniso_U_33
_atom_site_aniso_U_23
_atom_site_aniso_U_13
_atom_site_aniso_U_12
Zn1 0.0107(4) 0.0173(4) 0.0094(3) 0.0003(2) -0.0014(2) 0.0047(2)
Zn2 0.0080(3) 0.0110(4) 0.0094(3) 0.0002(2) -0.0014(2) 0.0050(2)
C1 0.022(3) 0.019(3) 0.021(3) 0.006(2) 0.003(2) 0.004(2)
C2 0.021(3) 0.018(3) 0.030(3) -0.001(2) 0.009(2) 0.001(2)
C3 0.020(3) 0.019(3) 0.021(3) -0.002(2) -0.002(2) 0.007(2)
C4 0.021(3) 0.023(3) 0.020(3) 0.003(2) -0.002(2) 0.005(2)
C5 0.022(3) 0.018(3) 0.022(3) -0.002(2) -0.003(2) 0.008(2)
C6 0.014(3) 0.017(3) 0.029(3) 0.000(2) -0.003(2) 0.000(2)
C7 0.020(3) 0.021(3) 0.024(3) 0.003(2) -0.002(2) 0.004(2)
C8 0.017(3) 0.023(3) 0.027(3) -0.004(2) -0.002(2) 0.002(2)
C9 0.010(3) 0.018(3) 0.027(3) 0.000(2) -0.003(2) 0.002(2)
C10 0.024(3) 0.022(3) 0.025(3) -0.001(2) -0.004(2) 0.006(2)
C11 0.012(3) 0.025(3) 0.024(3) 0.000(2) 0.000(2) 0.003(2)
C12 0.023(3) 0.020(3) 0.019(2) -0.006(2) -0.008(2) 0.008(2)
C13 0.017(3) 0.019(3) 0.025(3) 0.007(2) 0.004(2) 0.006(2)
C14 0.017(3) 0.022(3) 0.027(3) -0.004(2) -0.003(2) 0.004(2)
C15 0.018(3) 0.022(3) 0.022(3) -0.009(2) -0.008(2) 0.009(2)
C16 0.014(3) 0.020(3) 0.016(2) 0.003(2) 0.001(2) 0.002(2)
C17 0.009(2) 0.014(2) 0.015(2) 0.0030(19) -0.0002(19) 0.0007(18)
C18 0.019(3) 0.011(2) 0.023(2) 0.002(2) -0.006(2) 0.0025(19)
C19 0.014(3) 0.012(2) 0.027(3) 0.002(2) -0.008(2) 0.006(2)
C20 0.015(3) 0.022(3) 0.021(3) 0.000(2) 0.004(2) 0.008(2)
C21 0.017(3) 0.019(3) 0.019(2) 0.004(2) -0.001(2) 0.010(2)
C22 0.015(3) 0.018(3) 0.021(2) -0.002(2) -0.007(2) 0.007(2)
C23 0.014(3) 0.012(3) 0.043(3) 0.002(2) -0.007(2) 0.005(2)
C24 0.010(3) 0.014(3) 0.044(3) -0.004(2) -0.011(2) 0.006(2)
C25 0.015(3) 0.015(2) 0.017(2) -0.0010(19) -0.006(2) 0.007(2)
C26 0.012(2) 0.017(3) 0.023(2) -0.002(2) -0.005(2) 0.0066(19)
C27 0.016(3) 0.011(2) 0.024(2) 0.005(2) -0.006(2) 0.0040(19)
C28 0.011(2) 0.011(2) 0.018(2) -0.0009(19) -0.007(2) 0.0015(19)
C29 0.014(3) 0.020(3) 0.019(2) -0.005(2) -0.006(2) 0.008(2)
C30 0.011(2) 0.011(2) 0.022(2) -0.0003(19) -0.006(2) 0.0028(19)
C31 0.018(3) 0.017(3) 0.022(2) -0.003(2) -0.008(2) 0.010(2)
C32 0.016(3) 0.011(2) 0.020(2) 0.004(2) -0.006(2) 0.003(2)
C33 0.010(2) 0.017(2) 0.021(2) -0.003(2) -0.005(2) 0.0083(19)
C34 0.014(3) 0.016(2) 0.014(2) -0.0046(19) -0.005(2) 0.011(2)
C35 0.015(3) 0.015(2) 0.013(2) 0.0012(19) -0.002(2) 0.0037(19)
C36 0.013(3) 0.023(3) 0.012(2) 0.0028(19) -0.0025(19) 0.003(2)
C37 0.009(3) 0.032(3) 0.020(3) -0.002(2) -0.004(2) 0.000(2)
C38 0.015(3) 0.022(3) 0.010(2) 0.005(2) 0.000(2) 0.004(2)
C39 0.015(3) 0.010(2) 0.015(2) 0.0029(18) -0.004(2) 0.0026(18)
C40 0.014(2) 0.012(2) 0.011(2) 0.0032(18) -0.0032(19) 0.0043(19)
C41 0.013(3) 0.022(3) 0.013(2) -0.001(2) -0.001(2) 0.005(2)
C42 0.009(2) 0.010(2) 0.016(2) -0.0003(17) -0.0055(18) 0.0070(17)
C43 0.013(3) 0.030(3) 0.014(2) -0.002(2) -0.001(2) 0.005(2)
C44 0.011(2) 0.016(2) 0.014(2) 0.0037(19) -0.0030(19) 0.0030(19)
C45 0.013(2) 0.014(2) 0.014(2) 0.0018(19) -0.003(2) 0.0025(19)
C46 0.018(3) 0.032(3) 0.012(2) -0.002(2) -0.002(2) -0.004(2)
C47 0.019(3) 0.052(4) 0.023(3) -0.006(3) -0.006(2) -0.015(3)
C48 0.019(3) 0.038(3) 0.013(2) 0.004(2) -0.001(2) -0.010(2)
N1 0.017(2) 0.025(2) 0.015(2) -0.0016(18) -0.0041(18) 0.0052(18)
N2 0.014(2) 0.020(2) 0.017(2) -0.0027(17) -0.0060(17) 0.0044(17)
N5 0.034(3) 0.029(3) 0.028(2) 0.002(2) 0.000(2) 0.012(2)
N6 0.043(3) 0.034(3) 0.032(3) 0.000(2) -0.003(2) 0.019(2)
N7 0.013(2) 0.013(2) 0.020(2) -0.0033(17) -0.0031(18) 0.0061(16)
N8 0.010(2) 0.015(2) 0.0095(18) 0.0015(16) 0.0003(16) 0.0052(16)
N9 0.015(2) 0.021(2) 0.039(3) 0.003(2) -0.003(2) 0.0056(18)
N10 0.013(2) 0.019(2) 0.037(3) 0.005(2) -0.0005(19) 0.0069(18)
O1 0.0121(18) 0.027(2) 0.0093(15) 0.0021(14) -0.0007(14) 0.0056(14)
O2 0.0162(19) 0.0246(19) 0.0163(17) -0.0028(15) -0.0044(14) 0.0051(15)
O3 0.0128(18) 0.0191(18) 0.0168(17) -0.0022(14) -0.0046(14) 0.0051(14)
O4 0.0159(18) 0.028(2) 0.0111(16) -0.0003(14) -0.0045(14) 0.0003(15)
O5 0.024(2) 0.035(2) 0.0111(17) -0.0001(16) -0.0012(15) 0.0019(17)
O6 0.017(2) 0.027(2) 0.0179(17) -0.0028(15) -0.0055(15) 0.0015(16)
O7 0.0121(17) 0.0173(17) 0.0105(15) 0.0020(13) -0.0014(13) 0.0024(14)
O8 0.0143(19) 0.032(2) 0.0213(18) -0.0022(16) -0.0049(15) 0.0014(16)
S1 0.0546(12) 0.0432(11) 0.0249(8) 0.0021(7) 0.0003(8) 0.0297(9)
S2 0.0147(7) 0.0179(7) 0.0580(10) 0.0120(7) 0.0008(7) 0.0043(5)

loop_
_atom_type_symbol
_atom_type_description
_atom_type_scat_dispersion_real
_atom_type_scat_dispersion_imag
_atom_type_scat_source
C C 0.0033 0.0016 'International Tables Vol C Tables 4.2.6.8 and 6.1.1.4'
H H 0.0000 0.0000 'International Tables Vol C Tables 4.2.6.8 and 6.1.1.4'
N N 0.0061 0.0033 'International Tables Vol C Tables 4.2.6.8 and 6.1.1.4'
O O 0.0106 0.0060 'International Tables Vol C Tables 4.2.6.8 and 6.1.1.4'
S S 0.1246 0.1234 'International Tables Vol C Tables 4.2.6.8 and 6.1.1.4'
Zn Zn 0.2839 1.4301 'International Tables Vol C Tables 4.2.6.8 and 6.1.1.4'

loop_
_geom_angle_atom_site_label_1
_geom_angle_atom_site_label_2
_geom_angle_atom_site_label_3
_geom_angle
_geom_angle_site_symmetry_1
_geom_angle_site_symmetry_3
O1 Zn1 O2 119.23(13) . 2_666
O1 Zn1 N1 92.00(15) . .
O2 Zn1 N1 90.10(16) 2_666 .
O1 Zn1 N2 88.66(15) . 1_465
O2 Zn1 N2 86.62(15) 2_666 1_465
N1 Zn1 N2 176.55(16) . 1_465
O1 Zn1 O6 151.94(14) . .
O2 Zn1 O6 88.73(13) 2_666 .
N1 Zn1 O6 90.16(14) . .
N2 Zn1 O6 90.85(14) 1_465 .
O1 Zn1 O5 92.57(13) . .
O2 Zn1 O5 147.92(13) 2_666 .
N1 Zn1 O5 93.07(15) . .
N2 Zn1 O5 90.28(15) 1_465 .
O6 Zn1 O5 59.37(13) . .
O7 Zn2 O8 120.57(13) . 2_665
O7 Zn2 O3 150.15(14) . 1_554
O8 Zn2 O3 89.20(13) 2_665 1_554
O7 Zn2 N7 92.85(14) . .
O8 Zn2 N7 86.28(15) 2_665 .
O3 Zn2 N7 90.97(14) 1_554 .
O7 Zn2 N8 91.21(13) . .
O8 Zn2 N8 85.19(15) 2_665 .
O3 Zn2 N8 89.24(13) 1_554 .
N7 Zn2 N8 171.47(15) . .
O7 Zn2 O4 90.24(13) . 1_554
O8 Zn2 O4 148.96(13) 2_665 1_554
O3 Zn2 O4 59.92(12) 1_554 1_554
N7 Zn2 O4 96.60(14) . 1_554
N8 Zn2 O4 90.88(14) . 1_554
O7 Zn2 C34 120.20(15) . 1_554
O8 Zn2 C34 118.96(15) 2_665 1_554
O3 Zn2 C34 29.98(15) 1_554 1_554
N7 Zn2 C34 96.07(15) . 1_554
N8 Zn2 C34 88.35(15) . 1_554
O4 Zn2 C34 30.03(14) 1_554 1_554
N1 C1 C2 124.2(5) . .
N1 C1 H1 117.9 . .
C2 C1 H1 117.9 . .
C1 C2 C3 119.7(5) . .
C1 C2 H2 120.2 . .
C3 C2 H2 120.2 . .
C2 C3 C4 116.2(5) . .
C2 C3 C6 122.8(5) . .
C4 C3 C6 121.0(5) . .
C5 C4 C3 119.3(5) . .
C5 C4 H4 120.3 . .
C3 C4 H4 120.3 . .
N1 C5 C4 124.4(5) . .
N1 C5 H5 117.8 . .
C4 C5 H5 117.8 . .
C11 C6 C7 116.0(5) . .
C11 C6 C3 121.3(5) . .
C7 C6 C3 122.7(5) . .
N6 C7 C8 113.2(5) . .
N6 C7 C6 125.5(5) . .
C8 C7 C6 121.3(5) . .
N5 C8 C7 113.8(5) . .
N5 C8 C9 124.8(5) . .
C7 C8 C9 121.4(5) . .
C10 C9 C8 114.7(5) . .
C10 C9 C12 121.8(5) . .
C8 C9 C12 123.5(5) . .
C9 C10 C11 124.7(5) . .
C9 C10 H10 117.6 . .
C11 C10 H10 117.6 . .
C6 C11 C10 121.9(5) . .
C6 C11 H11 119.0 . .
C10 C11 H11 119.0 . .
C16 C12 C13 117.0(5) . .
C16 C12 C9 120.3(5) . .
C13 C12 C9 122.7(5) . .
C14 C13 C12 118.8(5) . .
C14 C13 H13 120.6 . .
C12 C13 H13 120.6 . .
N2 C14 C13 123.7(5) . .
N2 C14 H14 118.2 . .
C13 C14 H14 118.2 . .
N2 C15 C16 123.1(5) . .
N2 C15 H15 118.5 . .
C16 C15 H15 118.5 . .
C15 C16 C12 119.8(5) . .
C15 C16 H16 120.1 . .
C12 C16 H16 120.1 . .
N7 C17 C18 123.0(4) . .
N7 C17 H17 118.5 . .
C18 C17 H17 118.5 . .
C17 C18 C19 120.8(4) . .
C17 C18 H18 119.6 . .
C19 C18 H18 119.6 . .
C18 C19 C20 116.7(4) . .
C18 C19 C22 121.2(4) . .
C20 C19 C22 122.2(5) . .
C21 C20 C19 119.6(5) . .
C21 C20 H20 120.2 . .
C19 C20 H20 120.2 . .
N7 C21 C20 122.8(5) . .
N7 C21 H21 118.6 . .
C20 C21 H21 118.6 . .
C23 C22 C27 116.3(4) . .
C23 C22 C19 121.5(5) . .
C27 C22 C19 122.1(5) . .
C22 C23 C24 122.7(5) . .
C22 C23 H23 118.6 . .
C24 C23 H23 118.6 . .
C25 C24 C23 122.3(5) . .
C25 C24 H24 118.8 . .
C23 C24 H24 118.8 . .
C24 C25 C26 117.1(4) . .
C24 C25 C28 119.3(4) . 1_645
C26 C25 C28 123.6(4) . 1_645
N10 C26 C25 127.1(4) . .
N10 C26 C27 112.4(4) . .
C25 C26 C27 120.4(4) . .
N9 C27 C22 125.6(4) . .
N9 C27 C26 113.3(4) . .
C22 C27 C26 121.1(4) . .
C32 C28 C29 117.7(4) . .
C32 C28 C25 122.8(4) . 1_465
C29 C28 C25 119.4(4) . 1_465
C30 C29 C28 119.6(5) . .
C30 C29 H29 120.2 . .
C28 C29 H29 120.2 . .
N8 C30 C29 122.8(5) . .
N8 C30 H30 118.6 . .
C29 C30 H30 118.6 . .
N8 C31 C32 123.4(5) . .
N8 C31 H31 118.3 . .
C32 C31 H31 118.3 . .
C28 C32 C31 119.2(5) . .
C28 C32 H32 120.4 . .
C31 C32 H32 120.4 . .
O2 C33 O1 124.2(5) . .
O2 C33 C35 118.1(4) . .
O1 C33 C35 117.7(4) . .
O3 C34 O4 121.1(4) . .
O3 C34 C39 118.4(4) . .
O4 C34 C39 120.5(5) . .
O3 C34 Zn2 58.2(2) . 1_556
O4 C34 Zn2 63.1(2) . 1_556
C39 C34 Zn2 172.6(3) . 1_556
C40 C35 C36 119.3(4) . .
C40 C35 C33 121.0(5) . .
C36 C35 C33 119.8(4) . .
C37 C36 C35 120.2(4) . .
C37 C36 H36 119.9 . .
C35 C36 H36 119.9 . .
C38 C37 C36 119.6(5) . .
C38 C37 H37 120.2 . .
C36 C37 H37 120.2 . .
C37 C38 C39 120.3(5) . .
C37 C38 H38 119.9 . .
C39 C38 H38 119.9 . .
C40 C39 C38 120.2(4) . .
C40 C39 C34 120.3(4) . .
C38 C39 C34 119.5(4) . .
C39 C40 C35 120.4(5) . .
C39 C40 H40 119.8 . .
C35 C40 H40 119.8 . .
O5 C41 O6 122.9(5) . .
O5 C41 C43 119.5(5) . .
O6 C41 C43 117.6(4) . .
O8 C42 O7 124.4(4) . .
O8 C42 C45 118.2(4) . .
O7 C42 C45 117.4(4) . .
C44 C43 C48 120.8(5) . .
C44 C43 C41 120.6(5) . .
C48 C43 C41 118.5(4) . .
C43 C44 C45 119.6(5) . .
C43 C44 H44 120.2 . .
C45 C44 H44 120.2 . .
C44 C45 C46 119.6(4) . .
C44 C45 C42 119.9(4) . .
C46 C45 C42 120.5(4) . .
C47 C46 C45 120.8(5) . .
C47 C46 H46 119.6 . .
C45 C46 H46 119.6 . .
C46 C47 C48 119.9(5) . .
C46 C47 H47 120.0 . .
C48 C47 H47 120.0 . .
C43 C48 C47 119.3(5) . .
C43 C48 H48 120.4 . .
C47 C48 H48 120.4 . .
C1 N1 C5 116.1(4) . .
C1 N1 Zn1 119.9(3) . .
C5 N1 Zn1 123.9(3) . .
C14 N2 C15 117.7(4) . .
C14 N2 Zn1 120.3(3) . 1_645
C15 N2 Zn1 121.7(3) . 1_645
C8 N5 S1 106.0(4) . .
C7 N6 S1 106.1(4) . .
C21 N7 C17 117.1(4) . .
C21 N7 Zn2 120.3(3) . .
C17 N7 Zn2 122.6(3) . .
C31 N8 C30 117.4(4) . .
C31 N8 Zn2 120.7(3) . .
C30 N8 Zn2 121.9(3) . .
C27 N9 S2 106.9(3) . .
C26 N10 S2 106.6(3) . .
C33 O1 Zn1 123.1(3) . .
C33 O2 Zn1 153.1(3) . 2_666
C34 O3 Zn2 91.8(3) . 1_556
C34 O4 Zn2 86.8(3) . 1_556
C41 O5 Zn1 87.4(3) . .
C41 O6 Zn1 90.3(3) . .
C42 O7 Zn2 117.9(3) . .
C42 O8 Zn2 172.0(3) . 2_665
N5 S1 N6 100.9(2) . .
N9 S2 N10 100.8(2) . .

loop_
_geom_bond_atom_site_label_1
_geom_bond_atom_site_label_2
_geom_bond_distance
_geom_bond_site_symmetry_2
Zn1 O1 2.030(3) .
Zn1 O2 2.079(4) 2_666
Zn1 N1 2.132(4) .
Zn1 N2 2.144(4) 1_465
Zn1 O6 2.177(3) .
Zn1 O5 2.249(4) .
Zn2 O7 2.043(3) .
Zn2 O8 2.092(4) 2_665
Zn2 O3 2.137(3) 1_554
Zn2 N7 2.149(4) .
Zn2 N8 2.152(4) .
Zn2 O4 2.245(3) 1_554
Zn2 C34 2.513(5) 1_554
C1 N1 1.337(7) .
C1 C2 1.373(8) .
C1 H1 0.9300 .
C2 C3 1.403(7) .
C2 H2 0.9300 .
C3 C4 1.412(7) .
C3 C6 1.469(7) .
C4 C5 1.366(7) .
C4 H4 0.9300 .
C5 N1 1.347(7) .
C5 H5 0.9300 .
C6 C11 1.378(7) .
C6 C7 1.440(7) .
C7 N6 1.340(7) .
C7 C8 1.431(7) .
C8 N5 1.339(7) .
C8 C9 1.446(7) .
C9 C10 1.370(7) .
C9 C12 1.466(7) .
C10 C11 1.422(7) .
C10 H10 0.9300 .
C11 H11 0.9300 .
C12 C16 1.399(7) .
C12 C13 1.400(7) .
C13 C14 1.390(7) .
C13 H13 0.9300 .
C14 N2 1.324(7) .
C14 H14 0.9300 .
C15 N2 1.340(7) .
C15 C16 1.373(7) .
C15 H15 0.9300 .
C16 H16 0.9300 .
C17 N7 1.347(6) .
C17 C18 1.368(7) .
C17 H17 0.9300 .
C18 C19 1.381(7) .
C18 H18 0.9300 .
C19 C20 1.401(7) .
C19 C22 1.475(7) .
C20 C21 1.386(7) .
C20 H20 0.9300 .
C21 N7 1.346(6) .
C21 H21 0.9300 .
C22 C23 1.381(7) .
C22 C27 1.416(7) .
C23 C24 1.420(7) .
C23 H23 0.9300 .
C24 C25 1.378(7) .
C24 H24 0.9300 .
C25 C26 1.413(7) .
C25 C28 1.485(6) 1_645
C26 N10 1.342(6) .
C26 C27 1.457(6) .
C27 N9 1.333(6) .
C28 C32 1.387(7) .
C28 C29 1.389(7) .
C28 C25 1.485(6) 1_465
C29 C30 1.386(7) .
C29 H29 0.9300 .
C30 N8 1.346(6) .
C30 H30 0.9300 .
C31 N8 1.332(6) .
C31 C32 1.389(7) .
C31 H31 0.9300 .
C32 H32 0.9300 .
C33 O2 1.250(6) .
C33 O1 1.259(6) .
C33 C35 1.498(7) .
C34 O3 1.256(6) .
C34 O4 1.259(6) .
C34 C39 1.503(6) .
C34 Zn2 2.513(5) 1_556
C35 C40 1.382(7) .
C35 C36 1.407(7) .
C36 C37 1.389(7) .
C36 H36 0.9300 .
C37 C38 1.383(7) .
C37 H37 0.9300 .
C38 C39 1.390(7) .
C38 H38 0.9300 .
C39 C40 1.380(7) .
C40 H40 0.9300 .
C41 O5 1.241(6) .
C41 O6 1.256(6) .
C41 C43 1.523(7) .
C42 O8 1.232(6) .
C42 O7 1.269(6) .
C42 C45 1.507(7) .
C43 C44 1.382(7) .
C43 C48 1.393(7) .
C44 C45 1.394(7) .
C44 H44 0.9300 .
C45 C46 1.398(7) .
C46 C47 1.371(7) .
C46 H46 0.9300 .
C47 C48 1.401(7) .
C47 H47 0.9300 .
C48 H48 0.9300 .
N2 Zn1 2.144(4) 1_645
N5 S1 1.617(5) .
N6 S1 1.624(5) .
N9 S2 1.613(4) .
N10 S2 1.627(4) .
O2 Zn1 2.079(4) 2_666
O3 Zn2 2.137(3) 1_556
O4 Zn2 2.245(3) 1_556
O8 Zn2 2.092(4) 2_665

loop_
_geom_torsion_atom_site_label_1
_geom_torsion_atom_site_label_2
_geom_torsion_atom_site_label_3
_geom_torsion_atom_site_label_4
_geom_torsion
_geom_torsion_site_symmetry_1
_geom_torsion_site_symmetry_4
N1 C1 C2 C3 1.3(9) . .
C1 C2 C3 C4 0.4(8) . .
C1 C2 C3 C6 -179.2(5) . .
C2 C3 C4 C5 -1.1(8) . .
C6 C3 C4 C5 178.5(5) . .
C3 C4 C5 N1 0.4(8) . .
C2 C3 C6 C11 153.0(5) . .
C4 C3 C6 C11 -26.7(8) . .
C2 C3 C6 C7 -26.8(8) . .
C4 C3 C6 C7 153.6(5) . .
C11 C6 C7 N6 175.9(5) . .
C3 C6 C7 N6 -4.4(9) . .
C11 C6 C7 C8 -2.6(8) . .
C3 C6 C7 C8 177.2(5) . .
N6 C7 C8 N5 0.4(7) . .
C6 C7 C8 N5 179.0(5) . .
N6 C7 C8 C9 -176.8(5) . .
C6 C7 C8 C9 1.8(8) . .
N5 C8 C9 C10 -176.5(5) . .
C7 C8 C9 C10 0.3(7) . .
N5 C8 C9 C12 2.0(8) . .
C7 C8 C9 C12 178.8(5) . .
C8 C9 C10 C11 -1.7(8) . .
C12 C9 C10 C11 179.8(5) . .
C7 C6 C11 C10 1.3(8) . .
C3 C6 C11 C10 -178.5(5) . .
C9 C10 C11 C6 0.9(9) . .
C10 C9 C12 C16 28.7(8) . .
C8 C9 C12 C16 -149.7(5) . .
C10 C9 C12 C13 -152.4(6) . .
C8 C9 C12 C13 29.2(8) . .
C16 C12 C13 C14 1.3(8) . .
C9 C12 C13 C14 -177.7(5) . .
C12 C13 C14 N2 0.6(8) . .
N2 C15 C16 C12 -0.1(8) . .
C13 C12 C16 C15 -1.5(8) . .
C9 C12 C16 C15 177.4(5) . .
N7 C17 C18 C19 0.7(8) . .
C17 C18 C19 C20 -0.1(7) . .
C17 C18 C19 C22 -179.0(5) . .
C18 C19 C20 C21 -0.5(8) . .
C22 C19 C20 C21 178.4(5) . .
C19 C20 C21 N7 0.5(8) . .
C18 C19 C22 C23 43.1(7) . .
C20 C19 C22 C23 -135.7(6) . .
C18 C19 C22 C27 -133.4(5) . .
C20 C19 C22 C27 47.8(7) . .
C27 C22 C23 C24 -2.8(8) . .
C19 C22 C23 C24 -179.5(5) . .
C22 C23 C24 C25 2.6(9) . .
C23 C24 C25 C26 -1.1(8) . .
C23 C24 C25 C28 178.9(5) . 1_645
C24 C25 C26 N10 178.1(5) . .
C28 C25 C26 N10 -1.8(8) 1_645 .
C24 C25 C26 C27 0.1(7) . .
C28 C25 C26 C27 -179.9(4) 1_645 .
C23 C22 C27 N9 -177.5(5) . .
C19 C22 C27 N9 -0.8(8) . .
C23 C22 C27 C26 1.8(7) . .
C19 C22 C27 C26 178.4(4) . .
N10 C26 C27 N9 0.5(6) . .
C25 C26 C27 N9 178.9(4) . .
N10 C26 C27 C22 -178.8(4) . .
C25 C26 C27 C22 -0.5(7) . .
C32 C28 C29 C30 -0.7(7) . .
C25 C28 C29 C30 174.9(4) 1_465 .
C28 C29 C30 N8 0.2(7) . .
C29 C28 C32 C31 0.6(7) . .
C25 C28 C32 C31 -174.8(5) 1_465 .
N8 C31 C32 C28 0.0(8) . .
O2 C33 C35 C40 6.4(7) . .
O1 C33 C35 C40 -174.3(4) . .
O2 C33 C35 C36 -174.7(4) . .
O1 C33 C35 C36 4.6(7) . .
C40 C35 C36 C37 -1.9(7) . .
C33 C35 C36 C37 179.2(5) . .
C35 C36 C37 C38 2.5(8) . .
C36 C37 C38 C39 -1.1(8) . .
C37 C38 C39 C40 -0.9(7) . .
C37 C38 C39 C34 178.9(5) . .
O3 C34 C39 C40 16.6(7) . .
O4 C34 C39 C40 -164.8(4) . .
Zn2 C34 C39 C40 77(3) 1_556 .
O3 C34 C39 C38 -163.2(4) . .
O4 C34 C39 C38 15.4(7) . .
Zn2 C34 C39 C38 -102(3) 1_556 .
C38 C39 C40 C35 1.5(7) . .
C34 C39 C40 C35 -178.3(4) . .
C36 C35 C40 C39 -0.1(7) . .
C33 C35 C40 C39 178.8(4) . .
O5 C41 C43 C44 -170.6(5) . .
O6 C41 C43 C44 8.3(7) . .
O5 C41 C43 C48 10.1(8) . .
O6 C41 C43 C48 -171.0(5) . .
C48 C43 C44 C45 -1.7(8) . .
C41 C43 C44 C45 179.0(4) . .
C43 C44 C45 C46 2.9(7) . .
C43 C44 C45 C42 -178.3(4) . .
O8 C42 C45 C44 -6.1(7) . .
O7 C42 C45 C44 173.0(4) . .
O8 C42 C45 C46 172.7(4) . .
O7 C42 C45 C46 -8.2(7) . .
C44 C45 C46 C47 -1.5(8) . .
C42 C45 C46 C47 179.7(5) . .
C45 C46 C47 C48 -1.2(9) . .
C44 C43 C48 C47 -1.0(9) . .
C41 C43 C48 C47 178.3(5) . .
C46 C47 C48 C43 2.5(9) . .
C2 C1 N1 C5 -2.0(8) . .
C2 C1 N1 Zn1 175.8(5) . .
C4 C5 N1 C1 1.1(8) . .
C4 C5 N1 Zn1 -176.6(4) . .
O1 Zn1 N1 C1 -163.9(4) . .
O2 Zn1 N1 C1 -44.7(4) 2_666 .
N2 Zn1 N1 C1 -63(2) 1_465 .
O6 Zn1 N1 C1 44.1(4) . .
O5 Zn1 N1 C1 103.4(4) . .
O1 Zn1 N1 C5 13.7(4) . .
O2 Zn1 N1 C5 133.0(4) 2_666 .
N2 Zn1 N1 C5 115(2) 1_465 .
O6 Zn1 N1 C5 -138.3(4) . .
O5 Zn1 N1 C5 -79.0(4) . .
C13 C14 N2 C15 -2.2(8) . .
C13 C14 N2 Zn1 170.6(4) . 1_645
C16 C15 N2 C14 1.9(7) . .
C16 C15 N2 Zn1 -170.8(4) . 1_645
C7 C8 N5 S1 0.8(6) . .
C9 C8 N5 S1 177.9(4) . .
C8 C7 N6 S1 -1.4(6) . .
C6 C7 N6 S1 -179.9(5) . .
C20 C21 N7 C17 0.1(8) . .
C20 C21 N7 Zn2 177.9(4) . .
C18 C17 N7 C21 -0.7(7) . .
C18 C17 N7 Zn2 -178.5(4) . .
O7 Zn2 N7 C21 179.7(4) . .
O8 Zn2 N7 C21 -59.9(4) 2_665 .
O3 Zn2 N7 C21 29.3(4) 1_554 .
N8 Zn2 N7 C21 -62.1(11) . .
O4 Zn2 N7 C21 89.1(4) 1_554 .
C34 Zn2 N7 C21 58.9(4) 1_554 .
O7 Zn2 N7 C17 -2.6(4) . .
O8 Zn2 N7 C17 117.8(4) 2_665 .
O3 Zn2 N7 C17 -153.0(4) 1_554 .
N8 Zn2 N7 C17 115.6(9) . .
O4 Zn2 N7 C17 -93.2(4) 1_554 .
C34 Zn2 N7 C17 -123.4(4) 1_554 .
C32 C31 N8 C30 -0.5(7) . .
C32 C31 N8 Zn2 178.3(4) . .
C29 C30 N8 C31 0.4(7) . .
C29 C30 N8 Zn2 -178.4(4) . .
O7 Zn2 N8 C31 171.9(4) . .
O8 Zn2 N8 C31 51.4(4) 2_665 .
O3 Zn2 N8 C31 -37.9(4) 1_554 .
N7 Zn2 N8 C31 53.6(11) . .
O4 Zn2 N8 C31 -97.8(4) 1_554 .
C34 Zn2 N8 C31 -67.9(4) 1_554 .
O7 Zn2 N8 C30 -9.3(4) . .
O8 Zn2 N8 C30 -129.9(4) 2_665 .
O3 Zn2 N8 C30 140.8(4) 1_554 .
N7 Zn2 N8 C30 -127.7(9) . .
O4 Zn2 N8 C30 80.9(4) 1_554 .
C34 Zn2 N8 C30 110.9(4) 1_554 .
C22 C27 N9 S2 178.8(4) . .
C26 C27 N9 S2 -0.5(5) . .
C25 C26 N10 S2 -178.4(4) . .
C27 C26 N10 S2 -0.3(5) . .
O2 C33 O1 Zn1 -8.1(7) . .
C35 C33 O1 Zn1 172.6(3) . .
O2 Zn1 O1 C33 -21.8(4) 2_666 .
N1 Zn1 O1 C33 69.5(4) . .
N2 Zn1 O1 C33 -107.1(4) 1_465 .
O6 Zn1 O1 C33 163.6(3) . .
O5 Zn1 O1 C33 162.6(4) . .
O1 C33 O2 Zn1 76.2(9) . 2_666
C35 C33 O2 Zn1 -104.5(7) . 2_666
O4 C34 O3 Zn2 -6.2(5) . 1_556
C39 C34 O3 Zn2 172.4(4) . 1_556
O3 C34 O4 Zn2 5.9(4) . 1_556
C39 C34 O4 Zn2 -172.6(4) . 1_556
O6 C41 O5 Zn1 0.2(5) . .
C43 C41 O5 Zn1 179.1(4) . .
O1 Zn1 O5 C41 179.4(3) . .
O2 Zn1 O5 C41 6.6(4) 2_666 .
N1 Zn1 O5 C41 -88.5(3) . .
N2 Zn1 O5 C41 90.7(3) 1_465 .
O6 Zn1 O5 C41 -0.1(3) . .
O5 C41 O6 Zn1 -0.2(5) . .
C43 C41 O6 Zn1 -179.1(4) . .
O1 Zn1 O6 C41 -1.0(5) . .
O2 Zn1 O6 C41 -176.3(3) 2_666 .
N1 Zn1 O6 C41 93.6(3) . .
N2 Zn1 O6 C41 -89.7(3) 1_465 .
O5 Zn1 O6 C41 0.1(3) . .
O8 C42 O7 Zn2 -11.5(6) . .
C45 C42 O7 Zn2 169.5(3) . .
O8 Zn2 O7 C42 2.6(4) 2_665 .
O3 Zn2 O7 C42 -173.1(3) 1_554 .
N7 Zn2 O7 C42 90.0(3) . .
N8 Zn2 O7 C42 -82.5(3) . .
O4 Zn2 O7 C42 -173.4(3) 1_554 .
C34 Zn2 O7 C42 -171.3(3) 1_554 .
O7 C42 O8 Zn2 71(3) . 2_665
C45 C42 O8 Zn2 -110(2) . 2_665
C8 N5 S1 N6 -1.5(5) . .
C7 N6 S1 N5 1.7(5) . .
C27 N9 S2 N10 0.3(4) . .
C26 N10 S2 N9 0.0(4) . .

loop_
_platon_squeeze_void_nr
_platon_squeeze_void_average_x
_platon_squeeze_void_average_y
_platon_squeeze_void_average_z
_platon_squeeze_void_volume
_platon_squeeze_void_count_electrons
_platon_squeeze_void_content
1 0.450 0.025 0.268 204 47 ' '
2 0.550 -0.025 0.732 204 47 ' '
